data_7151168
loop_
_publ_author_name
'P\'erez-Castro, Isabel'
'Caama\~no, Olga'
'Fern\'andez, Franco'
'Garc\'ia, Marcos D'
'L\'opez, Carmen'
'De Clercq, Erik'

_publ_section_title
;
 Synthesis of 4-substituted-1,2,3-triazole carbanucleoside analogues of
 ribavirin via click chemistry.
;
_journal_issue 23
_journal_name_full 'Organic &amp; biomolecular chemistry'
_journal_page_first 3805
_journal_page_last 3813
_journal_paper_doi 10.1039/b710348d
_journal_volume 5
_journal_year 2007
_chemical_compound_source 'synthesis as described'
_chemical_formula_moiety 'C13 H15 I1 N4 O1'
_chemical_formula_sum 'C13 H15 I N4 O'
_chemical_formula_weight 370.19
_chemical_name_systematic
;
?
;
_space_group_IT_number 14
_symmetry_cell_setting monoclinic
_symmetry_Int_Tables_number 14
_symmetry_space_group_name_Hall '-P 2yn'
_symmetry_space_group_name_H-M 'P 1 21/n 1'
_atom_sites_solution_hydrogens geom
_atom_sites_solution_primary direct
_atom_sites_solution_secondary difmap
_audit_conform_dict_location ftp://ftp.iucr.org/pub/cif_core.dic
_audit_conform_dict_name cif_core.dic
_audit_conform_dict_version 2.3
_audit_creation_date 2006-11-08T10:34:29-00:00
_audit_creation_method 'WinGX routine CIF_UPDATE'
_cell_angle_alpha 90
_cell_angle_beta 104.154(2)
_cell_angle_gamma 90
_cell_formula_units_Z 4
_cell_length_a 7.4415(13)
_cell_length_b 21.445(4)
_cell_length_c 8.9163(15)
_cell_measurement_reflns_used 4722
_cell_measurement_temperature 110(2)
_cell_measurement_theta_max 26.4
_cell_measurement_theta_min 2.54
_cell_measurement_wavelength 0.71073
_cell_volume 1379.7(4)
_computing_cell_refinement "'BRUKER Smart"
_computing_data_collection "'BRUKER Smart"
_computing_data_reduction 'APPEX2 (BRUKER AXS, 2005)'
_computing_molecular_graphics 'Ortep-3 for Windows (Farrugia, 1997)'
_computing_publication_material 'WinGX publication routines (Farrugia, 1999)'
_computing_structure_refinement 'SHELXL-97 (Sheldrick, 1997)'
_computing_structure_solution 'DIRDIF99 (Beurskens et al, 1999)'
_diffrn_ambient_temperature 110(2)
_diffrn_measured_fraction_theta_full 1
_diffrn_measured_fraction_theta_max 1
_diffrn_measurement_device_type 'Smart-CCD-1000 BRUKER'
_diffrn_measurement_method 'omega scans'
_diffrn_radiation_monochromator graphite
_diffrn_radiation_probe x-ray
_diffrn_radiation_source 'fine-focus sealed tube'
_diffrn_radiation_type MoK\a
_diffrn_radiation_wavelength 0.7107
_diffrn_reflns_av_R_equivalents 0.0393
_diffrn_reflns_av_unetI/netI 0.0343
_diffrn_reflns_limit_h_max 8
_diffrn_reflns_limit_h_min -9
_diffrn_reflns_limit_k_max 26
_diffrn_reflns_limit_k_min 0
_diffrn_reflns_limit_l_max 11
_diffrn_reflns_limit_l_min 0
_diffrn_reflns_number 11541
_diffrn_reflns_theta_full 26.02
_diffrn_reflns_theta_max 26.02
_diffrn_reflns_theta_min 1.9
_exptl_absorpt_coefficient_mu 2.319
_exptl_absorpt_correction_T_max 0.77
_exptl_absorpt_correction_T_min 0.4959
_exptl_absorpt_correction_type multi-scan
_exptl_absorpt_process_details 'BRUKER SADABS'
_exptl_crystal_colour colourless
_exptl_crystal_density_diffrn 1.782
_exptl_crystal_density_method 'not measured'
_exptl_crystal_description prism
_exptl_crystal_F_000 728
_exptl_crystal_size_max 0.28
_exptl_crystal_size_mid 0.16
_exptl_crystal_size_min 0.11
_refine_diff_density_max 0.756
_refine_diff_density_min -0.741
_refine_diff_density_rms 0.105
_refine_ls_extinction_method none
_refine_ls_goodness_of_fit_ref 1.066
_refine_ls_hydrogen_treatment mixed
_refine_ls_matrix_type full
_refine_ls_number_parameters 187
_refine_ls_number_reflns 2713
_refine_ls_number_restraints 0
_refine_ls_restrained_S_all 1.066
_refine_ls_R_factor_all 0.0389
_refine_ls_R_factor_gt 0.0265
_refine_ls_shift/su_max 0.002
_refine_ls_shift/su_mean 0
_refine_ls_structure_factor_coef Fsqd
_refine_ls_weighting_details 'calc w=1/[\s^2^(Fo^2^)+(0.0336P)^2^+0.2723P] where P=(Fo^2^+2Fc^2^)/3'
_refine_ls_weighting_scheme calc
_refine_ls_wR_factor_gt 0.0613
_refine_ls_wR_factor_ref 0.0649
_reflns_number_gt 2139
_reflns_number_total 2713
_reflns_threshold_expression >2sigma(I)
_cod_data_source_file b710348d.txt
_cod_data_source_block ff06pc1n
_cod_original_sg_symbol_H-M 'P 21/n'
_cod_database_code 7151168

loop_
_symmetry_equiv_pos_as_xyz
'x, y, z'
'-x+1/2, y+1/2, -z+1/2'
'-x, -y, -z'
'x-1/2, -y-1/2, z-1/2'

loop_
_atom_site_label
_atom_site_type_symbol
_atom_site_fract_x
_atom_site_fract_y
_atom_site_fract_z
_atom_site_U_iso_or_equiv
_atom_site_adp_type
_atom_site_occupancy
_atom_site_symmetry_multiplicity
_atom_site_calc_flag
_atom_site_refinement_flags
_atom_site_disorder_assembly
_atom_site_disorder_group
I1 I 0.03206(3) 0.226962(10) 0.00036(2) 0.02103(9) Uani 1 1 d . . .
C1 C 0.2765(5) 0.28434(14) 0.0280(4) 0.0177(7) Uani 1 1 d . . .
H1 H 0.3544 0.2788 0.133 0.021 Uiso 1 1 calc R . .
C2 C 0.3892(4) 0.26880(14) -0.0875(4) 0.0159(7) Uani 1 1 d . . .
H2 H 0.3076 0.2687 -0.192 0.019 Uiso 1 1 calc R . .
C3 C 0.5221(5) 0.32474(15) -0.0705(4) 0.0228(7) Uani 1 1 d . . .
H3A H 0.558 0.3323 -0.1665 0.027 Uiso 1 1 calc R . .
H3B H 0.6329 0.3173 0.011 0.027 Uiso 1 1 calc R . .
C5 C 0.2322(5) 0.35330(15) 0.0005(4) 0.0221(8) Uani 1 1 d . . .
H5A H 0.2033 0.3723 0.0904 0.027 Uiso 1 1 calc R . .
H5B H 0.1284 0.3593 -0.0883 0.027 Uiso 1 1 calc R . .
C4 C 0.4119(5) 0.38090(16) -0.0295(4) 0.0242(8) Uani 1 1 d . B .
H4 H 0.3794 0.4089 -0.1189 0.029 Uiso 1 1 calc R . .
N6 N 0.4839(4) 0.20880(12) -0.0581(3) 0.0153(6) Uani 1 1 d . . .
N7 N 0.5960(4) 0.19624(13) 0.0830(3) 0.0227(6) Uani 1 1 d . . .
N8 N 0.6596(4) 0.13941(13) 0.0784(3) 0.0217(6) Uani 1 1 d . . .
C9 C 0.5888(4) 0.11528(15) -0.0656(4) 0.0178(7) Uani 1 1 d . . .
C10 C 0.4773(5) 0.15969(15) -0.1518(4) 0.0168(7) Uani 1 1 d . . .
C11 C 0.6301(4) 0.05174(15) -0.1073(4) 0.0191(7) Uani 1 1 d . . .
C12 C 0.7514(5) 0.01376(16) -0.0046(4) 0.0231(8) Uani 1 1 d . . .
H12 H 0.81 0.0281 0.0936 0.028 Uiso 1 1 calc R . .
C13 C 0.7843(5) -0.04562(17) -0.0500(4) 0.0256(8) Uani 1 1 d . . .
H13 H 0.867 -0.0717 0.0165 0.031 Uiso 1 1 calc R . .
C14 C 0.6937(5) -0.06582(16) -0.1944(4) 0.0279(8) Uani 1 1 d . . .
H14 H 0.7116 -0.106 -0.2272 0.033 Uiso 1 1 calc R . .
C15 C 0.5761(6) -0.02536(18) -0.2894(5) 0.0381(10) Uani 1 1 d . . .
H15 H 0.5178 -0.0389 -0.3884 0.046 Uiso 1 1 calc R . .
N16 N 0.5398(5) 0.03249(14) -0.2483(4) 0.0355(8) Uani 1 1 d . . .
C41 C 0.5266(5) 0.41614(18) 0.1057(5) 0.0322(9) Uani 1 1 d . . .
H41A H 0.454 0.449 0.1372 0.039 Uiso 0.5 1 calc PR A 1
H41B H 0.5714 0.3884 0.1928 0.039 Uiso 0.5 1 calc PR A 1
H41C H 0.5509 0.3833 0.1955 0.039 Uiso 0.5 1 d PR A 2
H41D H 0.6462 0.4336 0.0814 0.039 Uiso 0.5 1 d PR A 2
O42 O 0.6840(7) 0.4429(2) 0.0521(6) 0.0306(12) Uani 0.5 1 d P B 1
H42 H 0.7801 0.4383 0.1195 0.037 Uiso 0.5 1 calc PR B 1
O42B O 0.4328(7) 0.4625(2) 0.1699(6) 0.0337(13) Uani 0.5 1 d P B 2
H42B H 0.4006 0.4907 0.107 0.04 Uiso 0.5 1 calc PR B 2
H10 H 0.406(4) 0.1597(14) -0.247(4) 0.012(8) Uiso 1 1 d . . .

loop_
_atom_site_aniso_label
_atom_site_aniso_U_11
_atom_site_aniso_U_22
_atom_site_aniso_U_33
_atom_site_aniso_U_23
_atom_site_aniso_U_13
_atom_site_aniso_U_12
I1 0.01638(13) 0.02452(13) 0.02418(14) 0.00018(10) 0.00878(9) -0.00205(10)
C1 0.0146(17) 0.0237(19) 0.0144(17) -0.0053(13) 0.0028(13) -0.0030(13)
C2 0.0121(16) 0.0185(17) 0.0168(17) -0.0008(13) 0.0030(13) -0.0023(13)
C3 0.0212(19) 0.0224(18) 0.0274(19) -0.0040(16) 0.0113(15) -0.0051(15)
C5 0.0216(19) 0.0240(18) 0.0222(19) -0.0052(14) 0.0079(15) -0.0020(14)
C4 0.025(2) 0.0231(19) 0.024(2) -0.0023(14) 0.0061(15) -0.0023(15)
N6 0.0109(14) 0.0218(14) 0.0123(13) 0.0000(11) 0.0011(10) 0.0015(10)
N7 0.0211(16) 0.0281(17) 0.0164(15) -0.0007(12) -0.0001(12) 0.0042(13)
N8 0.0184(15) 0.0256(16) 0.0184(16) 0.0008(12) -0.0011(12) 0.0019(12)
C9 0.0126(17) 0.0213(18) 0.0188(18) 0.0008(13) 0.0028(14) -0.0035(13)
C10 0.0149(17) 0.0207(18) 0.0143(17) -0.0009(13) 0.0026(14) -0.0020(13)
C11 0.0183(18) 0.0176(17) 0.0218(19) 0.0023(14) 0.0056(14) -0.0019(13)
C12 0.0178(19) 0.027(2) 0.0235(19) 0.0038(14) 0.0042(15) -0.0003(14)
C13 0.0182(18) 0.028(2) 0.031(2) 0.0085(16) 0.0061(15) 0.0050(15)
C14 0.027(2) 0.0207(19) 0.039(2) 0.0030(16) 0.0121(17) -0.0007(15)
C15 0.055(3) 0.0217(19) 0.029(2) -0.0055(17) -0.0054(19) 0.0018(18)
N16 0.050(2) 0.0199(17) 0.0272(18) -0.0023(14) -0.0093(15) 0.0059(14)
C41 0.024(2) 0.034(2) 0.039(2) -0.0116(17) 0.0072(17) -0.0054(16)
O42 0.023(3) 0.036(3) 0.027(3) 0.002(2) -0.004(2) -0.015(2)
O42B 0.036(3) 0.026(3) 0.038(3) -0.007(2) 0.007(3) 0.002(2)

loop_
_atom_type_symbol
_atom_type_description
_atom_type_scat_dispersion_real
_atom_type_scat_dispersion_imag
_atom_type_scat_source
C C 0.0033 0.0016 'International Tables Vol C Tables 4.2.6.8 and 6.1.1.4'
H H 0 0 'International Tables Vol C Tables 4.2.6.8 and 6.1.1.4'
I I -0.4742 1.8119 'International Tables Vol C Tables 4.2.6.8 and 6.1.1.4'
N N 0.0061 0.0033 'International Tables Vol C Tables 4.2.6.8 and 6.1.1.4'
O O 0.0106 0.006 'International Tables Vol C Tables 4.2.6.8 and 6.1.1.4'

loop_
_geom_angle_atom_site_label_1
_geom_angle_atom_site_label_2
_geom_angle_atom_site_label_3
_geom_angle
_geom_angle_site_symmetry_1
_geom_angle_site_symmetry_3
_geom_angle_publ_flag
C2 C1 C5 103.8(3) . . ?
C2 C1 I1 112.8(2) . . ?
C5 C1 I1 113.1(2) . . ?
C2 C1 H1 109 . . ?
C5 C1 H1 109 . . ?
I1 C1 H1 109 . . ?
N6 C2 C1 113.2(3) . . ?
N6 C2 C3 113.5(3) . . ?
C1 C2 C3 102.2(2) . . ?
N6 C2 H2 109.2 . . ?
C1 C2 H2 109.2 . . ?
C3 C2 H2 109.2 . . ?
C2 C3 C4 105.3(3) . . ?
C2 C3 H3A 110.7 . . ?
C4 C3 H3A 110.7 . . ?
C2 C3 H3B 110.7 . . ?
C4 C3 H3B 110.7 . . ?
H3A C3 H3B 108.8 . . ?
C1 C5 C4 103.8(3) . . ?
C1 C5 H5A 111 . . ?
C4 C5 H5A 111 . . ?
C1 C5 H5B 111 . . ?
C4 C5 H5B 111 . . ?
H5A C5 H5B 109 . . ?
C41 C4 C5 113.6(3) . . ?
C41 C4 C3 110.6(3) . . ?
C5 C4 C3 105.9(3) . . ?
C41 C4 H4 108.9 . . ?
C5 C4 H4 108.9 . . ?
C3 C4 H4 108.9 . . ?
C10 N6 N7 110.1(3) . . ?
C10 N6 C2 129.7(3) . . ?
N7 N6 C2 120.2(3) . . ?
N8 N7 N6 107.5(3) . . ?
N7 N8 C9 108.8(3) . . ?
N8 C9 C10 107.8(3) . . ?
N8 C9 C11 122.3(3) . . ?
C10 C9 C11 129.8(3) . . ?
N6 C10 C9 105.8(3) . . ?
N6 C10 H10 121(2) . . ?
C9 C10 H10 133(2) . . ?
N16 C11 C12 122.5(3) . . ?
N16 C11 C9 115.9(3) . . ?
C12 C11 C9 121.6(3) . . ?
C13 C12 C11 119.0(3) . . ?
C13 C12 H12 120.5 . . ?
C11 C12 H12 120.5 . . ?
C14 C13 C12 119.1(3) . . ?
C14 C13 H13 120.4 . . ?
C12 C13 H13 120.4 . . ?
C15 C14 C13 118.3(3) . . ?
C15 C14 H14 120.8 . . ?
C13 C14 H14 120.8 . . ?
N16 C15 C14 124.0(4) . . ?
N16 C15 H15 118 . . ?
C14 C15 H15 118 . . ?
C11 N16 C15 117.0(3) . . ?
O42B C41 O42 111.4(4) . . ?
O42B C41 C4 116.1(4) . . ?
O42 C41 C4 105.9(3) . . ?
O42 C41 H41A 110.6 . . ?
C4 C41 H41A 110.6 . . ?
O42B C41 H41B 102.4 . . ?
O42 C41 H41B 110.6 . . ?
C4 C41 H41B 110.6 . . ?
H41A C41 H41B 108.7 . . ?
O42B C41 H41C 100 . . ?
O42 C41 H41C 120.2 . . ?
C4 C41 H41C 103.5 . . ?
H41A C41 H41C 105.8 . . ?
O42B C41 H41D 111.4 . . ?
C4 C41 H41D 111.3 . . ?
H41A C41 H41D 111.4 . . ?
H41B C41 H41D 104.2 . . ?
H41C C41 H41D 114 . . ?
C41 O42 H42 109.5 . . ?
H41D O42 H42 94.2 . . ?
C41 O42B H42B 109.5 . . ?

loop_
_geom_bond_atom_site_label_1
_geom_bond_atom_site_label_2
_geom_bond_distance
_geom_bond_site_symmetry_2
_geom_bond_publ_flag
I1 C1 2.160(3) . ?
C1 C2 1.516(4) . ?
C1 C5 1.522(4) . ?
C1 H1 0.98 . ?
C2 N6 1.459(4) . ?
C2 C3 1.538(4) . ?
C2 H2 0.98 . ?
C3 C4 1.550(5) . ?
C3 H3A 0.97 . ?
C3 H3B 0.97 . ?
C5 C4 1.544(5) . ?
C5 H5A 0.97 . ?
C5 H5B 0.97 . ?
C4 C41 1.500(5) . ?
C4 H4 0.98 . ?
N6 C10 1.338(4) . ?
N6 N7 1.355(4) . ?
N7 N8 1.311(4) . ?
N8 C9 1.365(4) . ?
C9 C10 1.369(4) . ?
C9 C11 1.465(4) . ?
C10 H10 0.88(3) . ?
C11 N16 1.338(4) . ?
C11 C12 1.383(5) . ?
C12 C13 1.376(5) . ?
C12 H12 0.93 . ?
C13 C14 1.370(5) . ?
C13 H13 0.93 . ?
C14 C15 1.368(5) . ?
C14 H14 0.93 . ?
C15 N16 1.339(5) . ?
C15 H15 0.93 . ?
C41 O42B 1.413(6) . ?
C41 O42 1.485(6) . ?
C41 H41A 0.97 . ?
C41 H41B 0.97 . ?
C41 H41C 1.0487 . ?
C41 H41D 1.0368 . ?
O42 H41D 0.4721 . ?
O42 H42 0.82 . ?
O42B H42B 0.82 . ?

loop_
_geom_torsion_atom_site_label_1
_geom_torsion_atom_site_label_2
_geom_torsion_atom_site_label_3
_geom_torsion_atom_site_label_4
_geom_torsion
_geom_torsion_site_symmetry_1
_geom_torsion_site_symmetry_2
_geom_torsion_site_symmetry_3
_geom_torsion_site_symmetry_4
_geom_torsion_publ_flag
C5 C1 C2 N6 166.4(3) . . . . ?
I1 C1 C2 N6 -70.8(3) . . . . ?
C5 C1 C2 C3 44.0(3) . . . . ?
I1 C1 C2 C3 166.7(2) . . . . ?
N6 C2 C3 C4 -154.3(3) . . . . ?
C1 C2 C3 C4 -32.0(3) . . . . ?
C2 C1 C5 C4 -38.7(3) . . . . ?
I1 C1 C5 C4 -161.3(2) . . . . ?
C1 C5 C4 C41 -103.4(3) . . . . ?
C1 C5 C4 C3 18.1(3) . . . . ?
C2 C3 C4 C41 132.0(3) . . . . ?
C2 C3 C4 C5 8.6(4) . . . . ?
C1 C2 N6 C10 124.8(3) . . . . ?
C3 C2 N6 C10 -119.2(4) . . . . ?
C1 C2 N6 N7 -54.0(4) . . . . ?
C3 C2 N6 N7 62.0(4) . . . . ?
C10 N6 N7 N8 -0.2(4) . . . . ?
C2 N6 N7 N8 178.8(3) . . . . ?
N6 N7 N8 C9 0.1(4) . . . . ?
N7 N8 C9 C10 0.0(4) . . . . ?
N7 N8 C9 C11 -178.6(3) . . . . ?
N7 N6 C10 C9 0.2(4) . . . . ?
C2 N6 C10 C9 -178.7(3) . . . . ?
N8 C9 C10 N6 -0.1(4) . . . . ?
C11 C9 C10 N6 178.4(3) . . . . ?
N8 C9 C11 N16 174.9(3) . . . . ?
C10 C9 C11 N16 -3.4(5) . . . . ?
N8 C9 C11 C12 -3.4(5) . . . . ?
C10 C9 C11 C12 178.3(3) . . . . ?
N16 C11 C12 C13 1.5(5) . . . . ?
C9 C11 C12 C13 179.7(3) . . . . ?
C11 C12 C13 C14 -1.1(5) . . . . ?
C12 C13 C14 C15 1.3(5) . . . . ?
C13 C14 C15 N16 -1.9(6) . . . . ?
C12 C11 N16 C15 -2.0(5) . . . . ?
C9 C11 N16 C15 179.7(3) . . . . ?
C14 C15 N16 C11 2.3(6) . . . . ?
C5 C4 C41 O42B -51.6(5) . . . . ?
C3 C4 C41 O42B -170.5(4) . . . . ?
C5 C4 C41 O42 -175.9(3) . . . . ?
C3 C4 C41 O42 65.3(4) . . . . ?
